data_7229010
loop_
_publ_author_name
'Hollingsworth, Thilini S.'
'Hollingsworth, Ryan L.'
'Rosen, Tomer'
'Groysman, Stanislav'

_publ_section_title
;
 Zinc bimetallics supported by a xanthene-bridged dinucleating ligand:
 synthesis, characterization, and lactide polymerization studies
;
_journal_issue 66
_journal_name_full 'RSC Adv.'
_journal_page_first 41819
_journal_paper_doi 10.1039/C7RA09207E
_journal_volume 7
_journal_year 2017
_chemical_formula_sum 'C61 H74 N2 O3.5'
_chemical_formula_weight 891.22
_chemical_name_systematic
; 
 ? 
;
_space_group_IT_number 2
_symmetry_cell_setting triclinic
_symmetry_space_group_name_Hall '-P 1'
_symmetry_space_group_name_H-M 'P -1'
_atom_sites_solution_hydrogens geom
_atom_sites_solution_primary direct
_atom_sites_solution_secondary difmap
_audit_creation_method SHELXL-97
_audit_update_record
;
2017-06-14 deposited with the CCDC.
2017-08-23 downloaded from the CCDC.
;
_cell_angle_alpha 63.972(4)
_cell_angle_beta 84.451(4)
_cell_angle_gamma 74.293(4)
_cell_formula_units_Z 2
_cell_length_a 14.0407(12)
_cell_length_b 14.9293(12)
_cell_length_c 15.0232(12)
_cell_measurement_reflns_used 7904
_cell_measurement_temperature 100(2)
_cell_measurement_theta_max 23.50
_cell_measurement_theta_min 1.88
_cell_volume 2723.2(4)
_computing_structure_refinement 'SHELXL-97 (Sheldrick, 1997)'
_computing_structure_solution 'SHELXS-97 (Sheldrick, 1990)'
_diffrn_ambient_temperature 100(2)
_diffrn_measured_fraction_theta_full 0.980
_diffrn_measured_fraction_theta_max 0.980
_diffrn_measurement_device_type 'Bruker Apex2'
_diffrn_radiation_monochromator graphite
_diffrn_radiation_source 'fine-focus sealed tube'
_diffrn_radiation_type MoK\a
_diffrn_radiation_wavelength 0.71073
_diffrn_reflns_av_R_equivalents 0.0796
_diffrn_reflns_av_sigmaI/netI 0.0870
_diffrn_reflns_limit_h_max 15
_diffrn_reflns_limit_h_min -14
_diffrn_reflns_limit_k_max 16
_diffrn_reflns_limit_k_min -16
_diffrn_reflns_limit_l_max 16
_diffrn_reflns_limit_l_min -16
_diffrn_reflns_number 43478
_diffrn_reflns_theta_full 23.50
_diffrn_reflns_theta_max 23.50
_diffrn_reflns_theta_min 1.88
_exptl_absorpt_coefficient_mu 0.066
_exptl_absorpt_correction_T_max 0.9954
_exptl_absorpt_correction_T_min 0.9901
_exptl_absorpt_correction_type empirical
_exptl_absorpt_process_details SADABS
_exptl_crystal_colour yellow
_exptl_crystal_density_diffrn 1.087
_exptl_crystal_density_method 'not measured'
_exptl_crystal_description plates
_exptl_crystal_F_000 964
_exptl_crystal_size_max 0.15
_exptl_crystal_size_mid 0.10
_exptl_crystal_size_min 0.07
_refine_diff_density_max 1.476
_refine_diff_density_min -0.432
_refine_diff_density_rms 0.080
_refine_ls_extinction_coef 0.012(2)
_refine_ls_extinction_expression Fc^*^=kFc[1+0.001xFc^2^\l^3^/sin(2\q)]^-1/4^
_refine_ls_extinction_method SHELXL
_refine_ls_goodness_of_fit_ref 1.001
_refine_ls_hydrogen_treatment mixed
_refine_ls_matrix_type full
_refine_ls_number_parameters 604
_refine_ls_number_reflns 7904
_refine_ls_number_restraints 1
_refine_ls_restrained_S_all 1.003
_refine_ls_R_factor_all 0.1548
_refine_ls_R_factor_gt 0.0951
_refine_ls_shift/su_max 0.048
_refine_ls_shift/su_mean 0.001
_refine_ls_structure_factor_coef Fsqd
_refine_ls_weighting_details 'calc w=1/[\s^2^(Fo^2^)+(0.1460P)^2^+6.5596P] where P=(Fo^2^+2Fc^2^)/3'
_refine_ls_weighting_scheme calc
_refine_ls_wR_factor_gt 0.2489
_refine_ls_wR_factor_ref 0.2976
_reflns_number_gt 4690
_reflns_number_total 7904
_reflns_threshold_expression >2sigma(I)
_cod_data_source_file c7ra09207e2.cif
_cod_data_source_block sg733_0m_l_new
_cod_original_sg_symbol_H-M P-1
_cod_original_formula_sum 'C61 H74 N2 O3.50'
_cod_database_code 7229010

loop_
_symmetry_equiv_pos_as_xyz
'x, y, z'
'-x, -y, -z'

loop_
_atom_site_label
_atom_site_type_symbol
_atom_site_fract_x
_atom_site_fract_y
_atom_site_fract_z
_atom_site_U_iso_or_equiv
_atom_site_adp_type
_atom_site_occupancy
_atom_site_symmetry_multiplicity
_atom_site_calc_flag
_atom_site_refinement_flags
_atom_site_disorder_assembly
_atom_site_disorder_group
O3 O -0.1220(2) 0.7800(2) 0.6861(2) 0.0292(8) Uani 1 1 d . . .
O1 O 0.1864(2) 0.6270(2) 0.6912(2) 0.0327(9) Uani 1 1 d . . .
H1 H 0.1279 0.6435 0.6704 0.049 Uiso 1 1 calc R . .
O2 O 0.1164(3) 0.9200(3) 0.7966(3) 0.0461(10) Uani 1 1 d . . .
H2 H 0.0619 0.9314 0.7699 0.069 Uiso 1 1 calc R . .
N1 N 0.0069(3) 0.6117(3) 0.6844(3) 0.0284(10) Uani 1 1 d . . .
C61 C 0.0366(6) 0.8101(6) 0.2816(6) 0.079(2) Uiso 1 1 d . . .
C35 C 0.3409(4) 0.4506(4) 1.0628(4) 0.0375(13) Uani 1 1 d . . .
H35A H 0.3409 0.4481 0.9988 0.056 Uiso 1 1 calc R . .
H35B H 0.3605 0.3803 1.1155 0.056 Uiso 1 1 calc R . .
H35C H 0.3880 0.4889 1.0620 0.056 Uiso 1 1 calc R . .
C34 C 0.2371(4) 0.5046(4) 1.0820(3) 0.0322(12) Uani 1 1 d . . .
C27 C 0.2039(4) 0.6137(4) 1.0001(3) 0.0319(12) Uani 1 1 d . . .
C25 C 0.1173(4) 0.6503(4) 0.9466(4) 0.0358(13) Uani 1 1 d . . .
H25 H 0.0770 0.6049 0.9570 0.043 Uiso 1 1 calc R . .
C24 C 0.0872(4) 0.7517(4) 0.8776(4) 0.0319(12) Uani 1 1 d . . .
C23 C -0.0101(4) 0.7880(4) 0.8287(4) 0.0360(13) Uani 1 1 d . . .
H23 H -0.0477 0.7397 0.8406 0.043 Uiso 1 1 calc R . .
N2 N -0.0457(3) 0.8823(3) 0.7705(3) 0.0360(11) Uani 1 1 d . . .
C1 C -0.1429(4) 0.9184(4) 0.7288(3) 0.0319(12) Uani 1 1 d . . .
C53 C -0.1839(4) 0.8701(3) 0.6854(3) 0.0279(12) Uani 1 1 d . . .
C10 C -0.1550(4) 0.7331(3) 0.6390(3) 0.0273(11) Uani 1 1 d . . .
C11 C -0.0879(3) 0.6443(3) 0.6396(3) 0.0271(11) Uani 1 1 d . . .
C38 C 0.0393(3) 0.5148(4) 0.7441(3) 0.0270(11) Uani 1 1 d . . .
H38 H -0.0043 0.4713 0.7610 0.032 Uiso 1 1 calc R . .
C39 C 0.1387(4) 0.4702(3) 0.7858(3) 0.0256(11) Uani 1 1 d . . .
C44 C 0.1638(4) 0.3655(3) 0.8536(3) 0.0263(11) Uani 1 1 d . . .
H44 H 0.1145 0.3282 0.8730 0.032 Uiso 1 1 calc R . .
C43 C 0.2578(4) 0.3165(3) 0.8920(3) 0.0272(11) Uani 1 1 d . . .
C45 C 0.2883(4) 0.2027(3) 0.9672(4) 0.0300(12) Uani 1 1 d . . .
C48 C 0.3188(4) 0.1962(4) 1.0662(4) 0.0410(14) Uani 1 1 d . . .
H48A H 0.2616 0.2297 1.0934 0.061 Uiso 1 1 calc R . .
H48B H 0.3717 0.2311 1.0549 0.061 Uiso 1 1 calc R . .
H48C H 0.3425 0.1237 1.1132 0.061 Uiso 1 1 calc R . .
C51 C 0.3694(4) 0.6278(4) 0.7767(4) 0.0369(13) Uani 1 1 d . . .
H51A H 0.3059 0.6752 0.7460 0.055 Uiso 1 1 calc R . .
H51B H 0.4223 0.6634 0.7505 0.055 Uiso 1 1 calc R . .
H51C H 0.3668 0.6047 0.8486 0.055 Uiso 1 1 calc R . .
C49 C 0.3902(4) 0.5341(3) 0.7532(3) 0.0287(12) Uani 1 1 d . . .
C41 C 0.3093(3) 0.4774(3) 0.7905(3) 0.0251(11) Uani 1 1 d . . .
C40 C 0.2111(4) 0.5260(3) 0.7562(3) 0.0264(11) Uani 1 1 d . . .
C46 C 0.3770(4) 0.1448(4) 0.9281(4) 0.0414(14) Uani 1 1 d . . .
H46A H 0.3941 0.0715 0.9742 0.062 Uiso 1 1 calc R . .
H46B H 0.4337 0.1733 0.9221 0.062 Uiso 1 1 calc R . .
H46C H 0.3596 0.1528 0.8629 0.062 Uiso 1 1 calc R . .
C47 C 0.2045(4) 0.1513(4) 0.9855(4) 0.0376(13) Uani 1 1 d . . .
H47A H 0.1478 0.1873 1.0110 0.056 Uiso 1 1 calc R . .
H47B H 0.2264 0.0792 1.0341 0.056 Uiso 1 1 calc R . .
H47C H 0.1851 0.1540 0.9233 0.056 Uiso 1 1 calc R . .
C42 C 0.3284(4) 0.3743(3) 0.8586(3) 0.0288(12) Uani 1 1 d . . .
H42 H 0.3942 0.3405 0.8843 0.035 Uiso 1 1 calc R . .
C29 C 0.1455(4) 0.8201(4) 0.8603(4) 0.0366(13) Uani 1 1 d . . .
C28 C 0.2393(4) 0.7846(4) 0.9088(4) 0.0314(12) Uani 1 1 d . . .
C30 C 0.3086(4) 0.8537(4) 0.8886(4) 0.0386(13) Uani 1 1 d . . .
C33 C 0.3335(5) 0.8968(4) 0.7781(4) 0.0521(16) Uani 1 1 d . . .
H33A H 0.3626 0.8396 0.7602 0.078 Uiso 1 1 calc R . .
H33B H 0.3808 0.9385 0.7654 0.078 Uiso 1 1 calc R . .
H33C H 0.2729 0.9398 0.7382 0.078 Uiso 1 1 calc R . .
C31 C 0.4060(5) 0.7961(4) 0.9475(5) 0.0549(17) Uani 1 1 d . . .
H31A H 0.3927 0.7682 1.0186 0.082 Uiso 1 1 calc R . .
H31B H 0.4482 0.8435 0.9318 0.082 Uiso 1 1 calc R . .
H31C H 0.4397 0.7394 0.9301 0.082 Uiso 1 1 calc R . .
C32 C 0.2602(5) 0.9425(4) 0.9151(5) 0.0547(17) Uani 1 1 d . . .
H32A H 0.1979 0.9817 0.8770 0.082 Uiso 1 1 calc R . .
H32B H 0.3046 0.9878 0.8992 0.082 Uiso 1 1 calc R . .
H32C H 0.2468 0.9155 0.9861 0.082 Uiso 1 1 calc R . .
C26 C 0.2627(4) 0.6830(4) 0.9789(3) 0.0309(12) Uani 1 1 d . . .
H26 H 0.3233 0.6581 1.0154 0.037 Uiso 1 1 calc R . .
C37 C 0.2388(4) 0.5125(4) 1.1814(4) 0.0405(14) Uani 1 1 d . . .
H37A H 0.2852 0.5526 1.1775 0.061 Uiso 1 1 calc R . .
H37B H 0.2598 0.4432 1.2354 0.061 Uiso 1 1 calc R . .
H37C H 0.1723 0.5467 1.1941 0.061 Uiso 1 1 calc R . .
C36 C 0.1668(4) 0.4385(4) 1.0907(4) 0.0407(14) Uani 1 1 d . . .
H36A H 0.0999 0.4713 1.1038 0.061 Uiso 1 1 calc R . .
H36B H 0.1897 0.3698 1.1452 0.061 Uiso 1 1 calc R . .
H36C H 0.1659 0.4321 1.0286 0.061 Uiso 1 1 calc R . .
C2 C -0.1985(4) 1.0113(4) 0.7275(4) 0.0340(13) Uani 1 1 d . . .
H2A H -0.1703 1.0458 0.7541 0.041 Uiso 1 1 calc R . .
C3 C -0.2947(4) 1.0550(4) 0.6883(4) 0.0360(13) Uani 1 1 d . . .
C4 C -0.3325(4) 1.0033(3) 0.6481(4) 0.0333(13) Uani 1 1 d . . .
H4 H -0.3984 1.0317 0.6220 0.040 Uiso 1 1 calc R . .
C5 C -0.2782(4) 0.9119(3) 0.6444(3) 0.0295(12) Uani 1 1 d . . .
C6 C -0.3230(4) 0.8623(3) 0.5957(3) 0.0306(12) Uani 1 1 d . . .
C9 C -0.2474(4) 0.7679(4) 0.5946(3) 0.0296(12) Uani 1 1 d . . .
C14 C -0.2723(4) 0.7126(4) 0.5499(3) 0.0298(12) Uani 1 1 d . . .
H14 H -0.3361 0.7360 0.5195 0.036 Uiso 1 1 calc R . .
C13 C -0.2072(4) 0.6242(4) 0.5482(3) 0.0289(12) Uani 1 1 d . . .
C12 C -0.1158(4) 0.5908(4) 0.5944(3) 0.0292(12) Uani 1 1 d . . .
H12 H -0.0707 0.5300 0.5955 0.035 Uiso 1 1 calc R . .
C15 C -0.2403(4) 0.5678(4) 0.4979(4) 0.0339(12) Uani 1 1 d . . .
C18 C -0.2621(5) 0.6402(4) 0.3865(4) 0.0495(16) Uani 1 1 d . . .
H18A H -0.2847 0.6045 0.3545 0.074 Uiso 1 1 calc R . .
H18B H -0.2018 0.6596 0.3552 0.074 Uiso 1 1 calc R . .
H18C H -0.3138 0.7023 0.3793 0.074 Uiso 1 1 calc R . .
C16 C -0.1629(4) 0.4708(4) 0.5071(4) 0.0454(15) Uani 1 1 d . . .
H16A H -0.1519 0.4218 0.5771 0.068 Uiso 1 1 calc R . .
H16B H -0.1008 0.4883 0.4793 0.068 Uiso 1 1 calc R . .
H16C H -0.1860 0.4395 0.4708 0.068 Uiso 1 1 calc R . .
C17 C -0.3356(4) 0.5382(4) 0.5447(4) 0.0449(14) Uani 1 1 d . . .
H17A H -0.3241 0.4953 0.6160 0.067 Uiso 1 1 calc R . .
H17B H -0.3555 0.4996 0.5143 0.067 Uiso 1 1 calc R . .
H17C H -0.3882 0.6008 0.5336 0.067 Uiso 1 1 calc R . .
C7 C -0.4133(4) 0.8297(4) 0.6545(4) 0.0379(13) Uani 1 1 d . . .
H7A H -0.3921 0.7783 0.7221 0.057 Uiso 1 1 calc R . .
H7B H -0.4443 0.8000 0.6220 0.057 Uiso 1 1 calc R . .
H7C H -0.4612 0.8901 0.6568 0.057 Uiso 1 1 calc R . .
C8 C -0.3558(4) 0.9399(4) 0.4880(4) 0.0384(13) Uani 1 1 d . . .
H8A H -0.4048 1.0008 0.4880 0.058 Uiso 1 1 calc R . .
H8B H -0.3852 0.9076 0.4572 0.058 Uiso 1 1 calc R . .
H8C H -0.2983 0.9607 0.4506 0.058 Uiso 1 1 calc R . .
C19 C -0.3541(4) 1.1567(4) 0.6899(4) 0.0433(15) Uani 1 1 d . . .
C22 C -0.4552(5) 1.1941(5) 0.6425(6) 0.080(3) Uani 1 1 d . . .
H22A H -0.4490 1.2043 0.5734 0.120 Uiso 1 1 calc R . .
H22B H -0.4896 1.2596 0.6448 0.120 Uiso 1 1 calc R . .
H22C H -0.4930 1.1429 0.6784 0.120 Uiso 1 1 calc R . .
C20 C -0.3628(5) 1.1426(5) 0.7973(5) 0.065(2) Uani 1 1 d . . .
H20A H -0.3988 1.0900 0.8349 0.098 Uiso 1 1 calc R . .
H20B H -0.3986 1.2080 0.7989 0.098 Uiso 1 1 calc R . .
H20C H -0.2965 1.1205 0.8270 0.098 Uiso 1 1 calc R . .
C21 C -0.2979(5) 1.2395(4) 0.6334(5) 0.0645(19) Uani 1 1 d . . .
H21A H -0.2334 1.2190 0.6662 0.097 Uiso 1 1 calc R . .
H21B H -0.3361 1.3053 0.6327 0.097 Uiso 1 1 calc R . .
H21C H -0.2881 1.2471 0.5652 0.097 Uiso 1 1 calc R . .
C52 C 0.4000(4) 0.5694(4) 0.6405(4) 0.0385(13) Uani 1 1 d . . .
H52A H 0.4194 0.5090 0.6262 0.058 Uiso 1 1 calc R . .
H52B H 0.4504 0.6085 0.6164 0.058 Uiso 1 1 calc R . .
H52C H 0.3363 0.6133 0.6072 0.058 Uiso 1 1 calc R . .
C50 C 0.4923(4) 0.4653(4) 0.8001(4) 0.0359(13) Uani 1 1 d . . .
H50A H 0.4905 0.4431 0.8719 0.054 Uiso 1 1 calc R . .
H50B H 0.5424 0.5042 0.7720 0.054 Uiso 1 1 calc R . .
H50C H 0.5089 0.4046 0.7862 0.054 Uiso 1 1 calc R . .
C81 C 0.0083(9) 0.7819(8) 0.2123(8) 0.123(4) Uiso 1 1 d . A .
C55 C 0.0808(8) 0.8004(8) 0.1259(8) 0.115(3) Uiso 1 1 d D . .
O10 O 0.0000 1.0000 0.5000 0.142(5) Uani 1 2 d S . .
C64 C 0.1566(7) 0.8893(7) 0.5708(6) 0.098(3) Uani 1 1 d . . .
C63 C 0.0745(11) 1.0118(10) 0.5531(9) 0.060(4) Uani 0.50 1 d P A .
C65 C 0.0793(10) 0.8779(8) 0.5198(11) 0.125(6) Uani 0.79(2) 1 d P A 2
C56 C -0.0395(10) 0.7971(9) 0.3581(9) 0.106(5) Uiso 0.79(2) 1 d P A 2
C60 C 0.0296(17) 0.9191(13) 0.0458(14) 0.246(9) Uiso 1 1 d D A .
C80 C 0.0050(13) 0.8353(12) 0.4317(12) 0.191(6) Uiso 1 1 d . . .

loop_
_atom_site_aniso_label
_atom_site_aniso_U_11
_atom_site_aniso_U_22
_atom_site_aniso_U_33
_atom_site_aniso_U_23
_atom_site_aniso_U_13
_atom_site_aniso_U_12
O3 0.0229(19) 0.0267(18) 0.0297(18) -0.0082(14) -0.0104(15) 0.0033(14)
O1 0.024(2) 0.0241(18) 0.0352(19) -0.0015(15) -0.0095(16) 0.0002(14)
O2 0.041(3) 0.030(2) 0.056(2) -0.0100(18) -0.0186(19) -0.0003(17)
N1 0.023(2) 0.024(2) 0.026(2) -0.0043(18) -0.0057(18) 0.0033(17)
C35 0.034(3) 0.033(3) 0.036(3) -0.009(2) -0.008(2) -0.003(2)
C34 0.031(3) 0.034(3) 0.027(3) -0.009(2) -0.004(2) -0.009(2)
C27 0.029(3) 0.041(3) 0.028(3) -0.019(2) 0.000(2) -0.005(2)
C25 0.034(3) 0.039(3) 0.031(3) -0.013(2) -0.004(2) -0.007(2)
C24 0.024(3) 0.033(3) 0.041(3) -0.018(2) -0.003(2) -0.005(2)
C23 0.034(3) 0.037(3) 0.034(3) -0.013(2) -0.004(2) -0.005(2)
N2 0.027(3) 0.034(2) 0.037(2) -0.012(2) -0.010(2) 0.0052(19)
C1 0.025(3) 0.030(3) 0.028(3) -0.005(2) -0.013(2) 0.003(2)
C53 0.026(3) 0.022(2) 0.022(2) 0.000(2) -0.007(2) 0.002(2)
C10 0.027(3) 0.026(3) 0.021(2) -0.003(2) -0.006(2) -0.005(2)
C11 0.019(3) 0.029(3) 0.020(2) -0.003(2) -0.003(2) 0.000(2)
C38 0.017(3) 0.029(3) 0.031(3) -0.012(2) 0.000(2) -0.004(2)
C39 0.024(3) 0.024(2) 0.022(2) -0.007(2) -0.002(2) -0.001(2)
C44 0.025(3) 0.023(2) 0.027(3) -0.006(2) -0.004(2) -0.006(2)
C43 0.022(3) 0.024(2) 0.027(3) -0.005(2) -0.006(2) -0.001(2)
C45 0.027(3) 0.017(2) 0.036(3) -0.004(2) -0.009(2) 0.002(2)
C48 0.045(4) 0.029(3) 0.036(3) 0.000(2) -0.017(3) -0.006(2)
C51 0.035(3) 0.031(3) 0.042(3) -0.012(2) -0.004(2) -0.010(2)
C49 0.022(3) 0.029(3) 0.031(3) -0.008(2) -0.004(2) -0.006(2)
C41 0.023(3) 0.025(3) 0.024(2) -0.009(2) -0.005(2) -0.001(2)
C40 0.027(3) 0.024(3) 0.020(2) -0.004(2) -0.002(2) -0.002(2)
C46 0.036(3) 0.025(3) 0.055(3) -0.012(2) -0.009(3) 0.000(2)
C47 0.037(3) 0.024(3) 0.041(3) -0.004(2) -0.010(2) -0.005(2)
C42 0.023(3) 0.029(3) 0.031(3) -0.012(2) -0.010(2) -0.001(2)
C29 0.042(4) 0.024(3) 0.028(3) -0.004(2) -0.008(2) 0.007(2)
C28 0.025(3) 0.032(3) 0.033(3) -0.015(2) -0.004(2) 0.002(2)
C30 0.038(3) 0.028(3) 0.039(3) -0.008(2) -0.006(2) 0.000(2)
C33 0.047(4) 0.043(3) 0.059(4) -0.014(3) -0.002(3) -0.015(3)
C31 0.045(4) 0.046(3) 0.070(4) -0.016(3) -0.018(3) -0.015(3)
C32 0.049(4) 0.046(3) 0.074(4) -0.029(3) -0.011(3) -0.009(3)
C26 0.020(3) 0.038(3) 0.028(3) -0.011(2) -0.006(2) 0.000(2)
C37 0.038(3) 0.051(3) 0.032(3) -0.014(3) 0.000(2) -0.015(3)
C36 0.042(4) 0.040(3) 0.035(3) -0.009(2) -0.004(3) -0.011(3)
C2 0.034(3) 0.026(3) 0.034(3) -0.008(2) -0.012(2) 0.001(2)
C3 0.038(3) 0.026(3) 0.031(3) -0.003(2) -0.009(2) 0.000(2)
C4 0.025(3) 0.027(3) 0.033(3) -0.005(2) -0.012(2) 0.007(2)
C5 0.026(3) 0.025(3) 0.022(3) 0.002(2) -0.007(2) -0.001(2)
C6 0.026(3) 0.025(3) 0.028(3) -0.004(2) -0.011(2) 0.005(2)
C9 0.024(3) 0.029(3) 0.024(3) -0.002(2) -0.007(2) -0.001(2)
C14 0.019(3) 0.037(3) 0.025(3) -0.009(2) -0.007(2) 0.001(2)
C13 0.022(3) 0.032(3) 0.025(3) -0.009(2) -0.002(2) 0.000(2)
C12 0.024(3) 0.030(3) 0.026(3) -0.007(2) -0.001(2) -0.004(2)
C15 0.026(3) 0.043(3) 0.031(3) -0.019(2) -0.006(2) 0.000(2)
C18 0.049(4) 0.056(4) 0.038(3) -0.020(3) -0.010(3) -0.001(3)
C16 0.035(3) 0.053(3) 0.053(4) -0.031(3) -0.011(3) 0.001(3)
C17 0.036(4) 0.053(3) 0.051(3) -0.028(3) -0.001(3) -0.010(3)
C7 0.029(3) 0.033(3) 0.043(3) -0.011(2) -0.005(2) -0.003(2)
C8 0.034(3) 0.029(3) 0.036(3) -0.005(2) -0.018(2) 0.006(2)
C19 0.040(4) 0.028(3) 0.048(3) -0.010(3) -0.015(3) 0.007(2)
C22 0.065(5) 0.050(4) 0.119(6) -0.047(4) -0.045(5) 0.029(3)
C20 0.065(5) 0.045(4) 0.068(4) -0.023(3) -0.007(4) 0.015(3)
C21 0.078(5) 0.036(3) 0.064(4) -0.012(3) -0.010(4) -0.002(3)
C52 0.031(3) 0.048(3) 0.030(3) -0.011(2) -0.002(2) -0.009(2)
C50 0.026(3) 0.033(3) 0.042(3) -0.009(2) -0.010(2) -0.006(2)
O10 0.077(7) 0.196(11) 0.092(6) 0.014(6) -0.025(5) -0.065(7)
C64 0.091(7) 0.088(6) 0.087(6) 0.006(5) -0.033(5) -0.042(5)
C63 0.067(10) 0.059(8) 0.047(7) -0.018(6) -0.012(7) -0.009(7)
C65 0.106(11) 0.061(7) 0.155(13) -0.011(7) -0.026(9) 0.008(7)

loop_
_atom_type_symbol
_atom_type_description
_atom_type_scat_dispersion_real
_atom_type_scat_dispersion_imag
_atom_type_scat_source
C C 0.0033 0.0016 'International Tables Vol C Tables 4.2.6.8 and 6.1.1.4'
H H 0.0000 0.0000 'International Tables Vol C Tables 4.2.6.8 and 6.1.1.4'
N N 0.0061 0.0033 'International Tables Vol C Tables 4.2.6.8 and 6.1.1.4'
O O 0.0106 0.0060 'International Tables Vol C Tables 4.2.6.8 and 6.1.1.4'

loop_
_geom_angle_atom_site_label_1
_geom_angle_atom_site_label_2
_geom_angle_atom_site_label_3
_geom_angle
_geom_angle_site_symmetry_1
_geom_angle_site_symmetry_3
C10 O3 C53 117.9(3) . .
C40 O1 H1 109.5 . .
C29 O2 H2 109.5 . .
C38 N1 C11 117.9(4) . .
C81 C61 C56 107.0(9) . .
C34 C35 H35A 109.5 . .
C34 C35 H35B 109.5 . .
H35A C35 H35B 109.5 . .
C34 C35 H35C 109.5 . .
H35A C35 H35C 109.5 . .
H35B C35 H35C 109.5 . .
C27 C34 C35 110.6(4) . .
C27 C34 C36 112.1(4) . .
C35 C34 C36 108.1(4) . .
C27 C34 C37 107.9(4) . .
C35 C34 C37 109.2(4) . .
C36 C34 C37 108.8(4) . .
C25 C27 C26 116.9(5) . .
C25 C27 C34 123.5(5) . .
C26 C27 C34 119.5(4) . .
C27 C25 C24 121.5(5) . .
C27 C25 H25 119.3 . .
C24 C25 H25 119.3 . .
C25 C24 C29 120.5(5) . .
C25 C24 C23 118.6(5) . .
C29 C24 C23 120.7(4) . .
N2 C23 C24 121.8(5) . .
N2 C23 H23 119.1 . .
C24 C23 H23 119.1 . .
C23 N2 C1 121.6(5) . .
C2 C1 C53 118.8(4) . .
C2 C1 N2 116.0(4) . .
C53 C1 N2 125.2(4) . .
C5 C53 O3 123.6(4) . .
C5 C53 C1 121.3(4) . .
O3 C53 C1 115.1(4) . .
O3 C10 C9 123.8(4) . .
O3 C10 C11 115.2(4) . .
C9 C10 C11 121.0(4) . .
C12 C11 C10 119.1(4) . .
C12 C11 N1 121.5(4) . .
C10 C11 N1 119.4(4) . .
N1 C38 C39 123.0(4) . .
N1 C38 H38 118.5 . .
C39 C38 H38 118.5 . .
C40 C39 C44 119.9(4) . .
C40 C39 C38 122.1(4) . .
C44 C39 C38 117.9(4) . .
C43 C44 C39 121.2(5) . .
C43 C44 H44 119.4 . .
C39 C44 H44 119.4 . .
C44 C43 C42 117.1(4) . .
C44 C43 C45 123.0(4) . .
C42 C43 C45 119.9(4) . .
C47 C45 C43 111.7(4) . .
C47 C45 C46 108.9(4) . .
C43 C45 C46 109.4(4) . .
C47 C45 C48 108.7(4) . .
C43 C45 C48 109.0(4) . .
C46 C45 C48 109.0(4) . .
C45 C48 H48A 109.5 . .
C45 C48 H48B 109.5 . .
H48A C48 H48B 109.5 . .
C45 C48 H48C 109.5 . .
H48A C48 H48C 109.5 . .
H48B C48 H48C 109.5 . .
C49 C51 H51A 109.5 . .
C49 C51 H51B 109.5 . .
H51A C51 H51B 109.5 . .
C49 C51 H51C 109.5 . .
H51A C51 H51C 109.5 . .
H51B C51 H51C 109.5 . .
C41 C49 C50 112.4(4) . .
C41 C49 C51 111.6(4) . .
C50 C49 C51 106.7(4) . .
C41 C49 C52 109.8(4) . .
C50 C49 C52 106.4(4) . .
C51 C49 C52 109.6(4) . .
C42 C41 C40 116.4(4) . .
C42 C41 C49 122.3(4) . .
C40 C41 C49 121.4(4) . .
O1 C40 C41 119.8(4) . .
O1 C40 C39 119.7(4) . .
C41 C40 C39 120.6(4) . .
C45 C46 H46A 109.5 . .
C45 C46 H46B 109.5 . .
H46A C46 H46B 109.5 . .
C45 C46 H46C 109.5 . .
H46A C46 H46C 109.5 . .
H46B C46 H46C 109.5 . .
C45 C47 H47A 109.5 . .
C45 C47 H47B 109.5 . .
H47A C47 H47B 109.5 . .
C45 C47 H47C 109.5 . .
H47A C47 H47C 109.5 . .
H47B C47 H47C 109.5 . .
C41 C42 C43 124.8(4) . .
C41 C42 H42 117.6 . .
C43 C42 H42 117.6 . .
O2 C29 C24 121.9(5) . .
O2 C29 C28 117.7(5) . .
C24 C29 C28 120.4(4) . .
C26 C28 C29 115.4(5) . .
C26 C28 C30 121.7(4) . .
C29 C28 C30 122.9(4) . .
C32 C30 C28 110.4(5) . .
C32 C30 C31 108.0(5) . .
C28 C30 C31 112.5(4) . .
C32 C30 C33 109.2(5) . .
C28 C30 C33 109.2(4) . .
C31 C30 C33 107.4(5) . .
C30 C33 H33A 109.5 . .
C30 C33 H33B 109.5 . .
H33A C33 H33B 109.5 . .
C30 C33 H33C 109.5 . .
H33A C33 H33C 109.5 . .
H33B C33 H33C 109.5 . .
C30 C31 H31A 109.5 . .
C30 C31 H31B 109.5 . .
H31A C31 H31B 109.5 . .
C30 C31 H31C 109.5 . .
H31A C31 H31C 109.5 . .
H31B C31 H31C 109.5 . .
C30 C32 H32A 109.5 . .
C30 C32 H32B 109.5 . .
H32A C32 H32B 109.5 . .
C30 C32 H32C 109.5 . .
H32A C32 H32C 109.5 . .
H32B C32 H32C 109.5 . .
C28 C26 C27 125.1(5) . .
C28 C26 H26 117.5 . .
C27 C26 H26 117.5 . .
C34 C37 H37A 109.5 . .
C34 C37 H37B 109.5 . .
H37A C37 H37B 109.5 . .
C34 C37 H37C 109.5 . .
H37A C37 H37C 109.5 . .
H37B C37 H37C 109.5 . .
C34 C36 H36A 109.5 . .
C34 C36 H36B 109.5 . .
H36A C36 H36B 109.5 . .
C34 C36 H36C 109.5 . .
H36A C36 H36C 109.5 . .
H36B C36 H36C 109.5 . .
C1 C2 C3 121.5(5) . .
C1 C2 H2A 119.2 . .
C3 C2 H2A 119.2 . .
C2 C3 C4 117.5(4) . .
C2 C3 C19 119.8(5) . .
C4 C3 C19 122.7(5) . .
C3 C4 C5 123.1(5) . .
C3 C4 H4 118.5 . .
C5 C4 H4 118.5 . .
C53 C5 C4 117.8(4) . .
C53 C5 C6 122.2(4) . .
C4 C5 C6 120.1(4) . .
C5 C6 C9 110.3(4) . .
C5 C6 C7 108.9(4) . .
C9 C6 C7 109.5(4) . .
C5 C6 C8 109.9(4) . .
C9 C6 C8 108.8(4) . .
C7 C6 C8 109.4(4) . .
C10 C9 C14 118.2(4) . .
C10 C9 C6 122.1(4) . .
C14 C9 C6 119.7(4) . .
C9 C14 C13 122.6(4) . .
C9 C14 H14 118.7 . .
C13 C14 H14 118.7 . .
C12 C13 C14 117.6(4) . .
C12 C13 C15 123.0(4) . .
C14 C13 C15 119.4(4) . .
C13 C12 C11 121.5(4) . .
C13 C12 H12 119.2 . .
C11 C12 H12 119.2 . .
C16 C15 C13 112.6(4) . .
C16 C15 C17 108.6(5) . .
C13 C15 C17 109.4(4) . .
C16 C15 C18 108.4(4) . .
C13 C15 C18 109.4(4) . .
C17 C15 C18 108.3(4) . .
C15 C18 H18A 109.5 . .
C15 C18 H18B 109.5 . .
H18A C18 H18B 109.5 . .
C15 C18 H18C 109.5 . .
H18A C18 H18C 109.5 . .
H18B C18 H18C 109.5 . .
C15 C16 H16A 109.5 . .
C15 C16 H16B 109.5 . .
H16A C16 H16B 109.5 . .
C15 C16 H16C 109.5 . .
H16A C16 H16C 109.5 . .
H16B C16 H16C 109.5 . .
C15 C17 H17A 109.5 . .
C15 C17 H17B 109.5 . .
H17A C17 H17B 109.5 . .
C15 C17 H17C 109.5 . .
H17A C17 H17C 109.5 . .
H17B C17 H17C 109.5 . .
C6 C7 H7A 109.5 . .
C6 C7 H7B 109.5 . .
H7A C7 H7B 109.5 . .
C6 C7 H7C 109.5 . .
H7A C7 H7C 109.5 . .
H7B C7 H7C 109.5 . .
C6 C8 H8A 109.5 . .
C6 C8 H8B 109.5 . .
H8A C8 H8B 109.5 . .
C6 C8 H8C 109.5 . .
H8A C8 H8C 109.5 . .
H8B C8 H8C 109.5 . .
C22 C19 C21 108.1(5) . .
C22 C19 C3 112.8(5) . .
C21 C19 C3 108.9(5) . .
C22 C19 C20 110.0(6) . .
C21 C19 C20 108.0(5) . .
C3 C19 C20 108.9(4) . .
C19 C22 H22A 109.5 . .
C19 C22 H22B 109.5 . .
H22A C22 H22B 109.5 . .
C19 C22 H22C 109.5 . .
H22A C22 H22C 109.5 . .
H22B C22 H22C 109.5 . .
C19 C20 H20A 109.5 . .
C19 C20 H20B 109.5 . .
H20A C20 H20B 109.5 . .
C19 C20 H20C 109.5 . .
H20A C20 H20C 109.5 . .
H20B C20 H20C 109.5 . .
C19 C21 H21A 109.5 . .
C19 C21 H21B 109.5 . .
H21A C21 H21B 109.5 . .
C19 C21 H21C 109.5 . .
H21A C21 H21C 109.5 . .
H21B C21 H21C 109.5 . .
C49 C52 H52A 109.5 . .
C49 C52 H52B 109.5 . .
H52A C52 H52B 109.5 . .
C49 C52 H52C 109.5 . .
H52A C52 H52C 109.5 . .
H52B C52 H52C 109.5 . .
C49 C50 H50A 109.5 . .
C49 C50 H50B 109.5 . .
H50A C50 H50B 109.5 . .
C49 C50 H50C 109.5 . .
H50A C50 H50C 109.5 . .
H50B C50 H50C 109.5 . .
C61 C81 C55 110.1(9) . .
C81 C55 C60 103.0(11) . .
C63 O10 C63 180.0(9) 2_576 .
C63 O10 C65 87.4(7) 2_576 2_576
C63 O10 C65 92.6(7) . 2_576
C63 O10 C65 92.6(7) 2_576 .
C63 O10 C65 87.4(7) . .
C65 O10 C65 180.0(10) 2_576 .
C65 C64 C63 86.2(8) . .
O10 C63 C64 92.8(7) . .
C64 C65 O10 93.6(8) . .
C61 C56 C80 100.3(10) . .

loop_
_geom_bond_atom_site_label_1
_geom_bond_atom_site_label_2
_geom_bond_distance
_geom_bond_site_symmetry_2
O3 C10 1.372(6) .
O3 C53 1.386(6) .
O1 C40 1.355(5) .
O1 H1 0.8400 .
O2 C29 1.342(6) .
O2 H2 0.8400 .
N1 C38 1.299(6) .
N1 C11 1.413(6) .
C61 C81 1.405(12) .
C61 C56 1.476(14) .
C35 C34 1.532(7) .
C35 H35A 0.9800 .
C35 H35B 0.9800 .
C35 H35C 0.9800 .
C34 C27 1.525(7) .
C34 C36 1.534(7) .
C34 C37 1.552(7) .
C27 C25 1.366(7) .
C27 C26 1.405(7) .
C25 C24 1.380(7) .
C25 H25 0.9500 .
C24 C29 1.399(7) .
C24 C23 1.465(7) .
C23 N2 1.273(6) .
C23 H23 0.9500 .
N2 C1 1.419(6) .
C1 C2 1.388(7) .
C1 C53 1.410(7) .
C53 C5 1.377(7) .
C10 C9 1.376(7) .
C10 C11 1.400(7) .
C11 C12 1.395(7) .
C38 C39 1.443(7) .
C38 H38 0.9500 .
C39 C40 1.405(7) .
C39 C44 1.407(6) .
C44 C43 1.364(6) .
C44 H44 0.9500 .
C43 C42 1.403(7) .
C43 C45 1.536(6) .
C45 C47 1.513(7) .
C45 C46 1.538(7) .
C45 C48 1.543(7) .
C48 H48A 0.9800 .
C48 H48B 0.9800 .
C48 H48C 0.9800 .
C51 C49 1.537(7) .
C51 H51A 0.9800 .
C51 H51B 0.9800 .
C51 H51C 0.9800 .
C49 C41 1.518(7) .
C49 C50 1.539(7) .
C49 C52 1.540(7) .
C41 C42 1.391(6) .
C41 C40 1.400(7) .
C46 H46A 0.9800 .
C46 H46B 0.9800 .
C46 H46C 0.9800 .
C47 H47A 0.9800 .
C47 H47B 0.9800 .
C47 H47C 0.9800 .
C42 H42 0.9500 .
C29 C28 1.420(7) .
C28 C26 1.383(7) .
C28 C30 1.522(7) .
C30 C32 1.516(8) .
C30 C31 1.524(8) .
C30 C33 1.538(8) .
C33 H33A 0.9800 .
C33 H33B 0.9800 .
C33 H33C 0.9800 .
C31 H31A 0.9800 .
C31 H31B 0.9800 .
C31 H31C 0.9800 .
C32 H32A 0.9800 .
C32 H32B 0.9800 .
C32 H32C 0.9800 .
C26 H26 0.9500 .
C37 H37A 0.9800 .
C37 H37B 0.9800 .
C37 H37C 0.9800 .
C36 H36A 0.9800 .
C36 H36B 0.9800 .
C36 H36C 0.9800 .
C2 C3 1.392(7) .
C2 H2A 0.9500 .
C3 C4 1.390(7) .
C3 C19 1.531(7) .
C4 C5 1.394(7) .
C4 H4 0.9500 .
C5 C6 1.515(7) .
C6 C9 1.523(7) .
C6 C7 1.538(7) .
C6 C8 1.543(6) .
C9 C14 1.394(7) .
C14 C13 1.397(7) .
C14 H14 0.9500 .
C13 C12 1.379(7) .
C13 C15 1.528(7) .
C12 H12 0.9500 .
C15 C16 1.516(7) .
C15 C17 1.531(8) .
C15 C18 1.548(7) .
C18 H18A 0.9800 .
C18 H18B 0.9800 .
C18 H18C 0.9800 .
C16 H16A 0.9800 .
C16 H16B 0.9800 .
C16 H16C 0.9800 .
C17 H17A 0.9800 .
C17 H17B 0.9800 .
C17 H17C 0.9800 .
C7 H7A 0.9800 .
C7 H7B 0.9800 .
C7 H7C 0.9800 .
C8 H8A 0.9800 .
C8 H8B 0.9800 .
C8 H8C 0.9800 .
C19 C22 1.499(8) .
C19 C21 1.533(9) .
C19 C20 1.529(8) .
C22 H22A 0.9800 .
C22 H22B 0.9800 .
C22 H22C 0.9800 .
C20 H20A 0.9800 .
C20 H20B 0.9800 .
C20 H20C 0.9800 .
C21 H21A 0.9800 .
C21 H21B 0.9800 .
C21 H21C 0.9800 .
C52 H52A 0.9800 .
C52 H52B 0.9800 .
C52 H52C 0.9800 .
C50 H50A 0.9800 .
C50 H50B 0.9800 .
C50 H50C 0.9800 .
C81 C55 1.543(15) .
C55 C60 1.646(14) .
O10 C63 1.465(13) 2_576
O10 C63 1.465(13) .
O10 C65 1.772(12) 2_576
O10 C65 1.772(12) .
C64 C65 1.474(16) .
C64 C63 1.798(16) .
C56 C80 1.679(19) .

loop_
_geom_torsion_atom_site_label_1
_geom_torsion_atom_site_label_2
_geom_torsion_atom_site_label_3
_geom_torsion_atom_site_label_4
_geom_torsion
_geom_torsion_site_symmetry_1
C35 C34 C27 C25 125.9(5) .
C36 C34 C27 C25 5.1(7) .
C37 C34 C27 C25 -114.7(5) .
C35 C34 C27 C26 -56.0(6) .
C36 C34 C27 C26 -176.8(5) .
C37 C34 C27 C26 63.4(6) .
C26 C27 C25 C24 -2.5(8) .
C34 C27 C25 C24 175.6(5) .
C27 C25 C24 C29 0.4(8) .
C27 C25 C24 C23 -175.1(5) .
C25 C24 C23 N2 174.2(5) .
C29 C24 C23 N2 -1.3(8) .
C24 C23 N2 C1 -175.4(5) .
C23 N2 C1 C2 137.2(5) .
C23 N2 C1 C53 -46.0(7) .
C10 O3 C53 C5 3.5(7) .
C10 O3 C53 C1 -175.7(4) .
C2 C1 C53 C5 -1.7(7) .
N2 C1 C53 C5 -178.4(5) .
C2 C1 C53 O3 177.4(4) .
N2 C1 C53 O3 0.8(7) .
C53 O3 C10 C9 -2.7(7) .
C53 O3 C10 C11 178.0(4) .
O3 C10 C11 C12 179.2(4) .
C9 C10 C11 C12 -0.1(7) .
O3 C10 C11 N1 -1.7(6) .
C9 C10 C11 N1 179.0(4) .
C38 N1 C11 C12 -47.7(6) .
C38 N1 C11 C10 133.3(5) .
C11 N1 C38 C39 173.1(4) .
N1 C38 C39 C40 -7.4(7) .
N1 C38 C39 C44 176.7(4) .
C40 C39 C44 C43 0.3(7) .
C38 C39 C44 C43 176.3(4) .
C39 C44 C43 C42 -1.9(7) .
C39 C44 C43 C45 179.1(4) .
C44 C43 C45 C47 4.9(7) .
C42 C43 C45 C47 -174.0(4) .
C44 C43 C45 C46 125.6(5) .
C42 C43 C45 C46 -53.4(6) .
C44 C43 C45 C48 -115.2(5) .
C42 C43 C45 C48 65.8(6) .
C50 C49 C41 C42 -0.8(6) .
C51 C49 C41 C42 -120.7(5) .
C52 C49 C41 C42 117.5(5) .
C50 C49 C41 C40 -179.3(4) .
C51 C49 C41 C40 60.8(6) .
C52 C49 C41 C40 -61.0(6) .
C42 C41 C40 O1 178.8(4) .
C49 C41 C40 O1 -2.6(7) .
C42 C41 C40 C39 -3.5(7) .
C49 C41 C40 C39 175.1(4) .
C44 C39 C40 O1 -179.8(4) .
C38 C39 C40 O1 4.4(7) .
C44 C39 C40 C41 2.5(7) .
C38 C39 C40 C41 -173.3(4) .
C40 C41 C42 C43 1.9(7) .
C49 C41 C42 C43 -176.7(4) .
C44 C43 C42 C41 0.7(7) .
C45 C43 C42 C41 179.8(4) .
C25 C24 C29 O2 -177.3(5) .
C23 C24 C29 O2 -1.9(8) .
C25 C24 C29 C28 3.9(8) .
C23 C24 C29 C28 179.3(5) .
O2 C29 C28 C26 175.5(4) .
C24 C29 C28 C26 -5.7(7) .
O2 C29 C28 C30 -2.4(7) .
C24 C29 C28 C30 176.4(5) .
C26 C28 C30 C32 -116.4(5) .
C29 C28 C30 C32 61.4(6) .
C26 C28 C30 C31 4.3(7) .
C29 C28 C30 C31 -177.9(5) .
C26 C28 C30 C33 123.4(5) .
C29 C28 C30 C33 -58.8(6) .
C29 C28 C26 C27 3.6(7) .
C30 C28 C26 C27 -178.4(5) .
C25 C27 C26 C28 0.4(8) .
C34 C27 C26 C28 -177.8(5) .
C53 C1 C2 C3 2.8(8) .
N2 C1 C2 C3 179.7(5) .
C1 C2 C3 C4 -1.5(8) .
C1 C2 C3 C19 179.0(5) .
C2 C3 C4 C5 -1.0(8) .
C19 C3 C4 C5 178.6(5) .
O3 C53 C5 C4 -179.6(4) .
C1 C53 C5 C4 -0.5(7) .
O3 C53 C5 C6 -0.2(7) .
C1 C53 C5 C6 178.9(4) .
C3 C4 C5 C53 1.9(7) .
C3 C4 C5 C6 -177.5(5) .
C53 C5 C6 C9 -3.3(6) .
C4 C5 C6 C9 176.1(4) .
C53 C5 C6 C7 116.8(5) .
C4 C5 C6 C7 -63.8(5) .
C53 C5 C6 C8 -123.3(5) .
C4 C5 C6 C8 56.1(6) .
O3 C10 C9 C14 -179.4(4) .
C11 C10 C9 C14 -0.1(7) .
O3 C10 C9 C6 -1.2(7) .
C11 C10 C9 C6 178.0(4) .
C5 C6 C9 C10 4.0(6) .
C7 C6 C9 C10 -115.8(5) .
C8 C6 C9 C10 124.6(5) .
C5 C6 C9 C14 -177.8(4) .
C7 C6 C9 C14 62.4(6) .
C8 C6 C9 C14 -57.2(6) .
C10 C9 C14 C13 -0.4(7) .
C6 C9 C14 C13 -178.7(4) .
C9 C14 C13 C12 1.2(7) .
C9 C14 C13 C15 179.8(4) .
C14 C13 C12 C11 -1.4(7) .
C15 C13 C12 C11 -180.0(4) .
C10 C11 C12 C13 0.9(7) .
N1 C11 C12 C13 -178.1(4) .
C12 C13 C15 C16 1.4(7) .
C14 C13 C15 C16 -177.1(5) .
C12 C13 C15 C17 122.3(5) .
C14 C13 C15 C17 -56.3(6) .
C12 C13 C15 C18 -119.2(5) .
C14 C13 C15 C18 62.2(6) .
C2 C3 C19 C22 178.6(6) .
C4 C3 C19 C22 -0.9(8) .
C2 C3 C19 C21 58.6(6) .
C4 C3 C19 C21 -120.9(6) .
C2 C3 C19 C20 -59.0(7) .
C4 C3 C19 C20 121.5(6) .
C56 C61 C81 C55 176.2(9) .
C61 C81 C55 C60 -91.0(12) .
C63 O10 C63 C64 -26(100) 2_576
C65 O10 C63 C64 -178.7(7) 2_576
C65 O10 C63 C64 1.3(7) .
C65 C64 C63 O10 -1.6(9) .
C63 C64 C65 O10 1.3(7) .
C63 O10 C65 C64 178.4(9) 2_576
C63 O10 C65 C64 -1.6(9) .
C65 O10 C65 C64 133(100) 2_576
C81 C61 C56 C80 -179.2(9) .
